data_7704903
loop_
_publ_author_name
'Morris, Louis J.'
'Rajabi, Nasir A.'
'Mahon, Mary F.'
'Manners, Ian'
'McMullin, Claire L.'
'Hill, Michael S.'

_publ_section_title
;
 Synthesis and reactivity of alkaline-earth stannanide complexes by
 hydride-mediated distannane metathesis and organostannane
 dehydrogenation.
;
_journal_issue 30
_journal_name_full 'Dalton transactions (Cambridge, England : 2003)'
_journal_page_first 10523
_journal_page_last 10534
_journal_paper_doi 10.1039/d0dt02406f
_journal_volume 49
_journal_year 2020
_chemical_formula_moiety 'C51 H64 Mg N2 O Sn'
_chemical_formula_sum 'C51 H64 Mg N2 O Sn'
_chemical_formula_weight 864.04
_space_group_crystal_system monoclinic
_space_group_IT_number 14
_space_group_name_Hall '-P 2ybc'
_space_group_name_H-M_alt 'P 1 21/c 1'
_atom_sites_solution_hydrogens mixed
_atom_sites_solution_primary iterative
_audit_creation_date 2019-12-17
_audit_creation_method
;
Olex2 1.3
(compiled Nov 21 2019 18:26:39 for OlexSys, GUI svn.r6003)
;
_audit_update_record
;
2020-05-12 deposited with the CCDC.	2020-07-09 downloaded from the CCDC.
;
_cell_angle_alpha 90
_cell_angle_beta 91.9625(4)
_cell_angle_gamma 90
_cell_formula_units_Z 4
_cell_length_a 11.75040(6)
_cell_length_b 19.53398(9)
_cell_length_c 20.68576(10)
_cell_measurement_reflns_used 36894
_cell_measurement_temperature 150.01(10)
_cell_measurement_theta_max 72.9940
_cell_measurement_theta_min 3.7600
_cell_volume 4745.26(4)
_computing_cell_refinement 'CrysAlisPro 1.171.39.46 (Rigaku OD, 2018)'
_computing_data_collection 'CrysAlisPro 1.171.39.46 (Rigaku OD, 2018)'
_computing_data_reduction 'CrysAlisPro 1.171.39.46 (Rigaku OD, 2018)'
_computing_molecular_graphics 'Olex2 1.3 (Dolomanov et al., 2009)'
_computing_publication_material 'Olex2 1.3 (Dolomanov et al., 2009)'
_computing_structure_refinement 'SHELXL 2014/7 (Sheldrick, 2015)'
_computing_structure_solution 'olex2.solve 1.3 (Bourhis et al., 2015)'
_diffrn_ambient_environment N~2~
_diffrn_ambient_temperature 150.01(10)
_diffrn_detector 'CCD plate'
_diffrn_detector_area_resol_mean 8.1150
_diffrn_detector_type EosS2
_diffrn_measured_fraction_theta_full 1.000
_diffrn_measured_fraction_theta_max 0.997
_diffrn_measurement_device 'four-circle diffractometer'
_diffrn_measurement_device_type 'SuperNova, Dual, Cu at home/near, EosS2'
_diffrn_measurement_method '\w scans'
_diffrn_radiation_monochromator mirror
_diffrn_radiation_probe x-ray
_diffrn_radiation_type 'Cu K\a'
_diffrn_radiation_wavelength 1.54184
_diffrn_reflns_av_R_equivalents 0.0490
_diffrn_reflns_av_unetI/netI 0.0299
_diffrn_reflns_Laue_measured_fraction_full 1.000
_diffrn_reflns_Laue_measured_fraction_max 0.997
_diffrn_reflns_limit_h_max 14
_diffrn_reflns_limit_h_min -14
_diffrn_reflns_limit_k_max 23
_diffrn_reflns_limit_k_min -24
_diffrn_reflns_limit_l_max 25
_diffrn_reflns_limit_l_min -23
_diffrn_reflns_number 67192
_diffrn_reflns_point_group_measured_fraction_full 1.000
_diffrn_reflns_point_group_measured_fraction_max 0.997
_diffrn_reflns_theta_full 67.684
_diffrn_reflns_theta_max 73.094
_diffrn_reflns_theta_min 3.112
_diffrn_source 'micro-focus sealed X-ray tube'
_diffrn_source_type 'SuperNova (Cu) X-ray Source'
_exptl_absorpt_coefficient_mu 4.677
_exptl_absorpt_correction_T_max 1.00000
_exptl_absorpt_correction_T_min 0.72836
_exptl_absorpt_correction_type multi-scan
_exptl_absorpt_process_details
;
CrysAlisPro 1.171.39.46 (Rigaku Oxford Diffraction, 2018)
Empirical absorption correction using spherical harmonics,
 implemented in SCALE3 ABSPACK scaling algorithm.
;
_exptl_crystal_colour colorless
_exptl_crystal_density_diffrn 1.209
_exptl_crystal_description block
_exptl_crystal_F_000 1816
_exptl_crystal_size_max 0.227
_exptl_crystal_size_mid 0.115
_exptl_crystal_size_min 0.069
_refine_diff_density_max 0.616
_refine_diff_density_min -0.530
_refine_diff_density_rms 0.072
_refine_ls_extinction_method none
_refine_ls_goodness_of_fit_ref 1.037
_refine_ls_hydrogen_treatment mixed
_refine_ls_matrix_type full
_refine_ls_number_parameters 537
_refine_ls_number_reflns 9472
_refine_ls_number_restraints 0
_refine_ls_restrained_S_all 1.037
_refine_ls_R_factor_all 0.0374
_refine_ls_R_factor_gt 0.0356
_refine_ls_shift/su_max 0.002
_refine_ls_shift/su_mean 0.000
_refine_ls_structure_factor_coef Fsqd
_refine_ls_weighting_details 'w=1/[\s^2^(Fo^2^)+(0.0617P)^2^+2.2329P] where P=(Fo^2^+2Fc^2^)/3'
_refine_ls_weighting_scheme calc
_refine_ls_wR_factor_gt 0.0919
_refine_ls_wR_factor_ref 0.0936
_reflns_Friedel_coverage 0.000
_reflns_number_gt 8952
_reflns_number_total 9472
_reflns_threshold_expression 'I > 2\s(I)'
_cod_data_source_file d0dt02406f2.cif
_cod_data_source_block s19msh188-Cpd-9THF
_cod_depositor_comments
;Adding full bibliography for 7704902--7704908.cif.

 Adding full bibliography for 7704902--7704908.cif.
;
_cod_database_code 7704903
_shelx_shelxl_version_number 2014/7
_shelx_space_group_comment
;
The symmetry employed for this shelxl refinement is uniquely defined
by the following loop, which should always be used as a source of
symmetry information in preference to the above space-group names.
They are only intended as comments.
;
_olex2_refinement_description
;
1. Fixed Uiso
 At 1.2 times of:
  All C(H) groups, All C(H,H) groups, All C(H,H,H,H) groups
 At 1.5 times of:
  All C(H,H,H) groups
2. Others
 Fixed Sof: H48A(0.66667) H48B(0.66667) H48C(0.33333) H48D(0.33333)
 H51A(0.66667) H51B(0.66667) H51C(0.33333) H51D(0.33333) C49(0.66667)
 H49A(0.66667) H49B(0.66667) C50(0.66667) H50A(0.66667) H50B(0.66667)
 C49A(0.33333) H49C(0.33333) H49D(0.33333) C50A(0.33333) H50C(0.33333)
 H50D(0.33333)
3.a Ternary CH refined with riding coordinates:
 C13(H13), C16(H16), C25(H25), C28(H28)
3.b Secondary CH2 refined with riding coordinates:
 C48(H48A,H48B), C48(H48C,H48D), C51(H51A,H51B), C51(H51C,H51D), C49(H49A,
 H49B), C50(H50A,H50B), C49A(H49C,H49D), C50A(H50C,H50D)
3.c Aromatic/amide H refined with riding coordinates:
 C8(H8), C9(H9), C10(H10), C20(H20), C21(H21), C22(H22), C31(H31), C32(H32),
 C33(H33), C34(H34), C35(H35), C37(H37), C38(H38), C39(H39), C40(H40), C41(H41),
  C43(H43), C44(H44), C45(H45), C46(H46), C47(H47)
3.d Idealised Me refined as rotating group:
 C1(H1A,H1B,H1C), C5(H5A,H5B,H5C), C12(H12A,H12B,H12C), C14(H14A,H14B,H14C),
 C15(H15A,H15B,H15C), C17(H17A,H17B,H17C), C24(H24A,H24B,H24C), C26(H26A,H26B,
 H26C), C27(H27A,H27B,H27C), C29(H29A,H29B,H29C)
;

loop_
_space_group_symop_operation_xyz
'x, y, z'
'-x, y+1/2, -z+1/2'
'-x, -y, -z'
'x, -y-1/2, z-1/2'

loop_
_atom_site_label
_atom_site_type_symbol
_atom_site_fract_x
_atom_site_fract_y
_atom_site_fract_z
_atom_site_U_iso_or_equiv
_atom_site_adp_type
_atom_site_occupancy
_atom_site_site_symmetry_order
_atom_site_calc_flag
_atom_site_refinement_flags_posn
_atom_site_refinement_flags_adp
_atom_site_refinement_flags_occupancy
_atom_site_disorder_assembly
_atom_site_disorder_group
Sn1 Sn 0.80604(2) 0.18314(2) 0.70735(2) 0.02080(6) Uani 1 1 d . . . . .
Mg1 Mg 0.71290(5) 0.28197(3) 0.62030(3) 0.01638(12) Uani 1 1 d . . . . .
O1 O 0.73964(13) 0.24350(7) 0.52981(7) 0.0238(3) Uani 1 1 d . . . . .
N1 N 0.77137(13) 0.38062(8) 0.61634(8) 0.0180(3) Uani 1 1 d . . . . .
N2 N 0.54562(15) 0.31075(9) 0.61321(9) 0.0206(3) Uani 1 1 d . . . . .
C1 C 0.7594(2) 0.49667(12) 0.56919(12) 0.0327(5) Uani 1 1 d . . . . .
H1A H 0.7307 0.5292 0.5994 0.049 Uiso 1 1 calc R U . . .
H1B H 0.7374 0.5103 0.5259 0.049 Uiso 1 1 calc R U . . .
H1C H 0.8410 0.4950 0.5735 0.049 Uiso 1 1 calc R U . . .
C2 C 0.71077(17) 0.42653(10) 0.58289(9) 0.0196(4) Uani 1 1 d . . . . .
C3 C 0.59857(17) 0.41526(10) 0.55887(10) 0.0225(4) Uani 1 1 d . . . . .
H3 H 0.568(2) 0.4494(14) 0.5323(13) 0.024(6) Uiso 1 1 d . . . . .
C4 C 0.51988(17) 0.36537(11) 0.57695(10) 0.0230(4) Uani 1 1 d . . . . .
C5 C 0.39824(19) 0.37709(14) 0.55295(13) 0.0366(5) Uani 1 1 d . . . . .
H5A H 0.3771 0.3425 0.5218 0.055 Uiso 1 1 calc R U . . .
H5B H 0.3921 0.4214 0.5331 0.055 Uiso 1 1 calc R U . . .
H5C H 0.3485 0.3748 0.5887 0.055 Uiso 1 1 calc R U . . .
C6 C 0.87619(16) 0.40274(9) 0.64767(9) 0.0195(4) Uani 1 1 d . . . . .
C7 C 0.98083(18) 0.38402(11) 0.62174(11) 0.0252(4) Uani 1 1 d . . . . .
C8 C 1.08109(19) 0.40572(13) 0.65333(13) 0.0349(5) Uani 1 1 d . . . . .
H8 H 1.1508 0.3938 0.6365 0.042 Uiso 1 1 calc R U . . .
C9 C 1.0791(2) 0.44459(13) 0.70907(13) 0.0362(5) Uani 1 1 d . . . . .
H9 H 1.1468 0.4595 0.7290 0.043 Uiso 1 1 calc R U . . .
C10 C 0.9757(2) 0.46116(11) 0.73502(11) 0.0291(4) Uani 1 1 d . . . . .
H10 H 0.9747 0.4865 0.7730 0.035 Uiso 1 1 calc R U . . .
C11 C 0.87289(17) 0.44063(10) 0.70542(10) 0.0218(4) Uani 1 1 d . . . . .
C12 C 1.0066(6) 0.3904(2) 0.50264(19) 0.0963(19) Uani 1 1 d . . . . .
H12A H 0.9491 0.4254 0.5006 0.144 Uiso 1 1 calc R U . . .
H12B H 1.0035 0.3643 0.4633 0.144 Uiso 1 1 calc R U . . .
H12C H 1.0803 0.4113 0.5081 0.144 Uiso 1 1 calc R U . . .
C13 C 0.98600(19) 0.34355(12) 0.55940(12) 0.0315(5) Uani 1 1 d . . . . .
H13 H 0.9111 0.3224 0.5517 0.038 Uiso 1 1 calc R U . . .
C14 C 1.0731(3) 0.2858(2) 0.5636(2) 0.0696(12) Uani 1 1 d . . . . .
H14A H 1.1484 0.3048 0.5668 0.104 Uiso 1 1 calc R U . . .
H14B H 1.0658 0.2579 0.5255 0.104 Uiso 1 1 calc R U . . .
H14C H 1.0599 0.2583 0.6011 0.104 Uiso 1 1 calc R U . . .
C15 C 0.7514(3) 0.53381(15) 0.75321(16) 0.0475(7) Uani 1 1 d . . . . .
H15A H 0.8076 0.5462 0.7859 0.071 Uiso 1 1 calc R U . . .
H15B H 0.6768 0.5429 0.7687 0.071 Uiso 1 1 calc R U . . .
H15C H 0.7629 0.5602 0.7148 0.071 Uiso 1 1 calc R U . . .
C16 C 0.76216(19) 0.45756(12) 0.73764(10) 0.0276(4) Uani 1 1 d . . . . .
H16 H 0.6987 0.4446 0.7082 0.033 Uiso 1 1 calc R U . . .
C17 C 0.7531(3) 0.41650(17) 0.79990(14) 0.0475(7) Uani 1 1 d . . . . .
H17A H 0.7513 0.3685 0.7899 0.071 Uiso 1 1 calc R U . . .
H17B H 0.6845 0.4290 0.8209 0.071 Uiso 1 1 calc R U . . .
H17C H 0.8177 0.4261 0.8281 0.071 Uiso 1 1 calc R U . . .
C18 C 0.45277(16) 0.27320(11) 0.63977(10) 0.0239(4) Uani 1 1 d . . . . .
C19 C 0.40701(19) 0.21564(12) 0.60802(11) 0.0297(4) Uani 1 1 d . . . . .
C20 C 0.3147(2) 0.18205(13) 0.63529(14) 0.0380(6) Uani 1 1 d . . . . .
H20 H 0.2838 0.1435 0.6149 0.046 Uiso 1 1 calc R U . . .
C21 C 0.2690(2) 0.20498(16) 0.69157(14) 0.0417(6) Uani 1 1 d . . . . .
H21 H 0.2056 0.1834 0.7080 0.050 Uiso 1 1 calc R U . . .
C22 C 0.3178(2) 0.26034(15) 0.72377(13) 0.0385(5) Uani 1 1 d . . . . .
H22 H 0.2874 0.2750 0.7623 0.046 Uiso 1 1 calc R U . . .
C23 C 0.41105(18) 0.29449(13) 0.69977(11) 0.0292(4) Uani 1 1 d . . . . .
C24 C 0.3635(4) 0.1838(2) 0.49164(18) 0.0733(12) Uani 1 1 d . . . . .
H24A H 0.3071 0.1505 0.5023 0.110 Uiso 1 1 calc R U . . .
H24B H 0.3985 0.1707 0.4522 0.110 Uiso 1 1 calc R U . . .
H24C H 0.3280 0.2278 0.4860 0.110 Uiso 1 1 calc R U . . .
C25 C 0.4546(2) 0.18780(14) 0.54652(14) 0.0410(6) Uani 1 1 d . . . . .
H25 H 0.5132 0.2199 0.5328 0.049 Uiso 1 1 calc R U . . .
C26 C 0.5123(4) 0.11914(19) 0.5584(2) 0.0688(10) Uani 1 1 d . . . . .
H26A H 0.5699 0.1238 0.5922 0.103 Uiso 1 1 calc R U . . .
H26B H 0.5467 0.1041 0.5195 0.103 Uiso 1 1 calc R U . . .
H26C H 0.4567 0.0862 0.5711 0.103 Uiso 1 1 calc R U . . .
C27 C 0.4197(4) 0.4214(2) 0.7239(2) 0.0764(12) Uani 1 1 d . . . . .
H27A H 0.4260 0.4306 0.6786 0.115 Uiso 1 1 calc R U . . .
H27B H 0.4615 0.4554 0.7485 0.115 Uiso 1 1 calc R U . . .
H27C H 0.3410 0.4229 0.7349 0.115 Uiso 1 1 calc R U . . .
C28 C 0.4676(2) 0.35161(14) 0.73922(12) 0.0372(5) Uani 1 1 d . . . . .
H28 H 0.5479 0.3525 0.7279 0.045 Uiso 1 1 calc R U . . .
C29 C 0.4650(4) 0.3382(2) 0.81189(16) 0.0725(11) Uani 1 1 d . . . . .
H29A H 0.3875 0.3374 0.8251 0.109 Uiso 1 1 calc R U . . .
H29B H 0.5058 0.3738 0.8347 0.109 Uiso 1 1 calc R U . . .
H29C H 0.5002 0.2948 0.8215 0.109 Uiso 1 1 calc R U . . .
C30 C 0.69320(18) 0.13828(11) 0.77758(10) 0.0240(4) Uani 1 1 d . . . . .
C31 C 0.5774(2) 0.15266(15) 0.77509(13) 0.0401(6) Uani 1 1 d . . . . .
H31 H 0.5474 0.1795 0.7415 0.048 Uiso 1 1 calc R U . . .
C32 C 0.5048(2) 0.12767(18) 0.82182(15) 0.0496(7) Uani 1 1 d . . . . .
H32 H 0.4277 0.1384 0.8196 0.059 Uiso 1 1 calc R U . . .
C33 C 0.5481(3) 0.08723(16) 0.87105(13) 0.0455(6) Uani 1 1 d . . . . .
H33 H 0.5002 0.0704 0.9022 0.055 Uiso 1 1 calc R U . . .
C34 C 0.6617(3) 0.07160(14) 0.87435(12) 0.0403(6) Uani 1 1 d . . . . .
H34 H 0.6906 0.0439 0.9076 0.048 Uiso 1 1 calc R U . . .
C35 C 0.7342(2) 0.09711(12) 0.82812(11) 0.0311(5) Uani 1 1 d . . . . .
H35 H 0.8114 0.0864 0.8311 0.037 Uiso 1 1 calc R U . . .
C36 C 0.95304(17) 0.20877(11) 0.76946(9) 0.0230(4) Uani 1 1 d . . . . .
C37 C 0.9805(2) 0.27726(12) 0.78150(11) 0.0295(4) Uani 1 1 d . . . . .
H37 H 0.9400 0.3113 0.7593 0.035 Uiso 1 1 calc R U . . .
C38 C 1.0665(2) 0.29585(15) 0.82569(13) 0.0391(5) Uani 1 1 d . . . . .
H38 H 1.0825 0.3419 0.8331 0.047 Uiso 1 1 calc R U . . .
C39 C 1.1282(2) 0.24591(16) 0.85859(12) 0.0405(6) Uani 1 1 d . . . . .
H39 H 1.1848 0.2581 0.8890 0.049 Uiso 1 1 calc R U . . .
C40 C 1.1055(2) 0.17779(14) 0.84614(12) 0.0374(6) Uani 1 1 d . . . . .
H40 H 1.1486 0.1441 0.8672 0.045 Uiso 1 1 calc R U . . .
C41 C 1.01868(19) 0.15920(12) 0.80229(11) 0.0298(4) Uani 1 1 d . . . . .
H41 H 1.0040 0.1131 0.7947 0.036 Uiso 1 1 calc R U . . .
C42 C 0.8655(2) 0.09122(11) 0.65887(10) 0.0282(4) Uani 1 1 d . . . . .
C43 C 0.9718(2) 0.08927(14) 0.63062(12) 0.0384(6) Uani 1 1 d . . . . .
H43 H 1.0220 0.1257 0.6370 0.046 Uiso 1 1 calc R U . . .
C44 C 1.0041(3) 0.03374(18) 0.59302(13) 0.0547(9) Uani 1 1 d . . . . .
H44 H 1.0752 0.0335 0.5746 0.066 Uiso 1 1 calc R U . . .
C45 C 0.9317(4) -0.02052(17) 0.58312(14) 0.0623(10) Uani 1 1 d . . . . .
H45 H 0.9532 -0.0572 0.5576 0.075 Uiso 1 1 calc R U . . .
C46 C 0.8269(4) -0.02040(15) 0.61114(15) 0.0553(8) Uani 1 1 d . . . . .
H46 H 0.7781 -0.0575 0.6051 0.066 Uiso 1 1 calc R U . . .
C47 C 0.7937(3) 0.03523(12) 0.64859(12) 0.0383(5) Uani 1 1 d . . . . .
H47 H 0.7226 0.0349 0.6669 0.046 Uiso 1 1 calc R U . . .
C48 C 0.7123(2) 0.28046(12) 0.46969(10) 0.0310(5) Uani 1 1 d . . . . .
H48A H 0.7349 0.3281 0.4734 0.037 Uiso 0.6667 1 calc R U P A 1
H48B H 0.6313 0.2784 0.4592 0.037 Uiso 0.6667 1 calc R U P A 1
H48C H 0.7616 0.3199 0.4655 0.037 Uiso 0.3333 1 calc R U P B 2
H48D H 0.6338 0.2959 0.4686 0.037 Uiso 0.3333 1 calc R U P B 2
C51 C 0.8057(2) 0.18266(11) 0.51496(12) 0.0335(5) Uani 1 1 d . . . . .
H51A H 0.7772 0.1431 0.5378 0.040 Uiso 0.6667 1 calc R U P C 1
H51B H 0.8852 0.1892 0.5274 0.040 Uiso 0.6667 1 calc R U P C 1
H51C H 0.7590 0.1418 0.5162 0.040 Uiso 0.3333 1 calc R U P D 2
H51D H 0.8702 0.1774 0.5451 0.040 Uiso 0.3333 1 calc R U P D 2
C49 C 0.7794(6) 0.2443(4) 0.4186(3) 0.0468(15) Uani 0.6667 1 d . . P E 1
H49A H 0.7386 0.2452 0.3770 0.056 Uiso 0.6667 1 calc R U P E 1
H49B H 0.8534 0.2655 0.4141 0.056 Uiso 0.6667 1 calc R U P E 1
C50 C 0.7916(7) 0.1728(3) 0.4430(2) 0.0537(14) Uani 0.6667 1 d . . P E 1
H50A H 0.8578 0.1506 0.4257 0.064 Uiso 0.6667 1 calc R U P E 1
H50B H 0.7244 0.1458 0.4321 0.064 Uiso 0.6667 1 calc R U P E 1
C49A C 0.7311(11) 0.2305(8) 0.4171(6) 0.040(3) Uani 0.3333 1 d . . P E 2
H49C H 0.7418 0.2528 0.3759 0.048 Uiso 0.3333 1 calc R U P E 2
H49D H 0.6697 0.1974 0.4129 0.048 Uiso 0.3333 1 calc R U P E 2
C50A C 0.8454(9) 0.1969(5) 0.4454(4) 0.0336(17) Uani 0.3333 1 d . . P E 2
H50C H 0.8646 0.1552 0.4228 0.040 Uiso 0.3333 1 calc R U P E 2
H50D H 0.9091 0.2285 0.4450 0.040 Uiso 0.3333 1 calc R U P E 2

loop_
_atom_site_aniso_label
_atom_site_aniso_U_11
_atom_site_aniso_U_22
_atom_site_aniso_U_33
_atom_site_aniso_U_23
_atom_site_aniso_U_13
_atom_site_aniso_U_12
Sn1 0.02375(9) 0.01964(9) 0.01912(9) 0.00394(4) 0.00228(5) 0.00260(4)
Mg1 0.0154(3) 0.0169(3) 0.0170(3) 0.0018(2) 0.0036(2) 0.0008(2)
O1 0.0300(7) 0.0247(7) 0.0170(6) 0.0014(5) 0.0037(5) 0.0065(6)
N1 0.0167(7) 0.0184(7) 0.0191(7) 0.0015(6) 0.0044(6) -0.0003(6)
N2 0.0165(8) 0.0246(8) 0.0210(8) 0.0047(6) 0.0051(6) -0.0004(6)
C1 0.0346(11) 0.0255(10) 0.0376(12) 0.0122(9) -0.0035(9) -0.0046(9)
C2 0.0227(9) 0.0192(9) 0.0172(8) 0.0026(7) 0.0062(7) 0.0003(7)
C3 0.0233(9) 0.0228(9) 0.0215(9) 0.0064(7) 0.0025(7) 0.0047(7)
C4 0.0181(9) 0.0275(10) 0.0237(9) 0.0037(8) 0.0023(7) 0.0048(7)
C5 0.0199(10) 0.0435(13) 0.0462(13) 0.0173(11) 0.0004(9) 0.0040(9)
C6 0.0195(9) 0.0151(8) 0.0239(9) 0.0032(7) 0.0031(7) -0.0016(7)
C7 0.0202(9) 0.0253(10) 0.0305(10) 0.0015(8) 0.0059(8) -0.0036(7)
C8 0.0188(10) 0.0421(13) 0.0441(13) -0.0026(10) 0.0060(9) -0.0045(9)
C9 0.0242(11) 0.0417(13) 0.0421(13) -0.0013(10) -0.0053(9) -0.0091(9)
C10 0.0314(11) 0.0273(10) 0.0283(10) -0.0023(8) -0.0026(8) -0.0050(8)
C11 0.0232(9) 0.0187(9) 0.0234(9) 0.0024(7) 0.0013(7) -0.0014(7)
C12 0.190(6) 0.058(2) 0.0448(19) -0.0047(16) 0.059(3) -0.020(3)
C13 0.0240(10) 0.0360(12) 0.0354(12) -0.0060(10) 0.0131(9) -0.0019(9)
C14 0.0403(16) 0.064(2) 0.104(3) -0.045(2) -0.0073(17) 0.0143(15)
C15 0.0446(15) 0.0394(14) 0.0589(17) -0.0148(12) 0.0084(13) 0.0063(11)
C16 0.0279(10) 0.0304(11) 0.0248(10) -0.0050(8) 0.0052(8) 0.0005(8)
C17 0.0424(15) 0.0628(18) 0.0381(14) 0.0117(13) 0.0142(11) 0.0053(13)
C18 0.0151(8) 0.0305(10) 0.0263(10) 0.0101(8) 0.0023(7) 0.0015(7)
C19 0.0235(10) 0.0334(11) 0.0321(11) 0.0074(9) -0.0002(8) -0.0043(8)
C20 0.0286(12) 0.0401(14) 0.0452(15) 0.0117(10) -0.0013(11) -0.0122(9)
C21 0.0239(11) 0.0541(16) 0.0475(14) 0.0206(13) 0.0074(10) -0.0098(11)
C22 0.0268(11) 0.0520(15) 0.0373(12) 0.0119(11) 0.0122(9) -0.0006(10)
C23 0.0209(10) 0.0366(12) 0.0306(11) 0.0073(9) 0.0074(8) 0.0010(9)
C24 0.065(2) 0.112(4) 0.0420(18) -0.0217(18) -0.0022(17) -0.013(2)
C25 0.0364(14) 0.0459(15) 0.0410(15) -0.0088(10) 0.0054(11) -0.0143(10)
C26 0.067(2) 0.057(2) 0.083(3) -0.0165(18) 0.0144(19) 0.0068(17)
C27 0.087(3) 0.0499(19) 0.091(3) -0.0143(19) -0.014(2) 0.0139(19)
C28 0.0299(11) 0.0495(15) 0.0332(12) -0.0042(10) 0.0138(9) -0.0037(10)
C29 0.092(3) 0.088(3) 0.0376(16) -0.0045(17) 0.0103(17) -0.033(2)
C30 0.0282(10) 0.0227(9) 0.0214(9) 0.0019(8) 0.0053(7) -0.0051(8)
C31 0.0291(12) 0.0549(16) 0.0365(12) 0.0157(11) 0.0019(10) -0.0055(11)
C32 0.0296(12) 0.0696(19) 0.0499(16) 0.0141(14) 0.0071(11) -0.0112(12)
C33 0.0477(15) 0.0536(16) 0.0360(13) 0.0063(11) 0.0116(11) -0.0209(13)
C34 0.0551(16) 0.0367(13) 0.0291(11) 0.0104(10) 0.0036(11) -0.0130(11)
C35 0.0374(12) 0.0275(10) 0.0286(10) 0.0073(8) 0.0040(9) -0.0016(9)
C36 0.0205(9) 0.0277(10) 0.0208(9) 0.0030(8) 0.0023(7) 0.0014(8)
C37 0.0298(11) 0.0276(10) 0.0313(11) 0.0026(8) 0.0035(8) -0.0001(8)
C38 0.0378(13) 0.0424(14) 0.0373(13) -0.0057(11) 0.0059(10) -0.0107(11)
C39 0.0290(12) 0.0665(18) 0.0261(11) 0.0000(11) 0.0016(9) -0.0101(11)
C40 0.0301(12) 0.0553(16) 0.0268(12) 0.0121(10) 0.0020(9) 0.0063(10)
C41 0.0283(10) 0.0324(11) 0.0288(10) 0.0087(9) 0.0031(8) 0.0028(9)
C42 0.0417(12) 0.0237(10) 0.0192(9) 0.0024(7) 0.0003(8) 0.0130(9)
C43 0.0456(14) 0.0421(13) 0.0279(11) 0.0078(10) 0.0061(10) 0.0191(11)
C44 0.074(2) 0.0606(19) 0.0301(13) 0.0069(12) 0.0128(13) 0.0373(17)
C45 0.108(3) 0.0476(17) 0.0314(13) -0.0061(12) -0.0011(16) 0.0371(19)
C46 0.088(2) 0.0338(14) 0.0429(15) -0.0060(12) -0.0127(15) 0.0095(15)
C47 0.0534(15) 0.0287(11) 0.0323(12) 0.0013(9) -0.0049(10) 0.0058(10)
C48 0.0408(12) 0.0333(11) 0.0191(9) 0.0065(8) 0.0031(8) 0.0083(9)
C51 0.0447(14) 0.0298(12) 0.0262(12) -0.0030(8) 0.0046(10) 0.0133(9)
C49 0.068(5) 0.051(4) 0.023(2) 0.003(2) 0.015(3) 0.018(3)
C50 0.093(5) 0.043(3) 0.026(2) -0.009(2) 0.005(3) 0.021(3)
C49A 0.048(7) 0.049(6) 0.022(4) 0.001(4) -0.006(5) 0.007(5)
C50A 0.044(5) 0.037(5) 0.020(3) -0.007(3) 0.005(3) 0.006(4)

loop_
_atom_type_symbol
_atom_type_description
_atom_type_scat_dispersion_real
_atom_type_scat_dispersion_imag
_atom_type_scat_source
C C 0.0181 0.0091 'International Tables Vol C Tables 4.2.6.8 and 6.1.1.4'
H H 0.0000 0.0000 'International Tables Vol C Tables 4.2.6.8 and 6.1.1.4'
Mg Mg 0.1719 0.1771 'International Tables Vol C Tables 4.2.6.8 and 6.1.1.4'
N N 0.0311 0.0180 'International Tables Vol C Tables 4.2.6.8 and 6.1.1.4'
O O 0.0492 0.0322 'International Tables Vol C Tables 4.2.6.8 and 6.1.1.4'
Sn Sn 0.0259 5.4591 'International Tables Vol C Tables 4.2.6.8 and 6.1.1.4'

loop_
_geom_angle_atom_site_label_1
_geom_angle_atom_site_label_2
_geom_angle_atom_site_label_3
_geom_angle
_geom_angle_site_symmetry_1
_geom_angle_site_symmetry_3
_geom_angle_publ_flag
C30 Sn1 Mg1 117.77(6) . . ?
C36 Sn1 Mg1 120.00(6) . . ?
C36 Sn1 C30 100.80(8) . . ?
C36 Sn1 C42 101.57(8) . . ?
C42 Sn1 Mg1 113.02(5) . . ?
C42 Sn1 C30 100.76(8) . . ?
O1 Mg1 Sn1 105.21(5) . . ?
N1 Mg1 Sn1 122.92(5) . . ?
N1 Mg1 O1 104.24(7) . . ?
N2 Mg1 Sn1 125.61(5) . . ?
N2 Mg1 O1 102.25(7) . . ?
N2 Mg1 N1 93.52(7) . . ?
C48 O1 Mg1 123.94(13) . . ?
C51 O1 Mg1 126.17(13) . . ?
C51 O1 C48 109.03(16) . . ?
C2 N1 Mg1 118.85(13) . . ?
C2 N1 C6 117.93(16) . . ?
C6 N1 Mg1 123.22(12) . . ?
C4 N2 Mg1 117.35(14) . . ?
C4 N2 C18 117.55(17) . . ?
C18 N2 Mg1 124.87(13) . . ?
H1A C1 H1B 109.5 . . ?
H1A C1 H1C 109.5 . . ?
H1B C1 H1C 109.5 . . ?
C2 C1 H1A 109.5 . . ?
C2 C1 H1B 109.5 . . ?
C2 C1 H1C 109.5 . . ?
N1 C2 C1 120.68(18) . . ?
N1 C2 C3 123.88(18) . . ?
C3 C2 C1 115.43(18) . . ?
C2 C3 H3 115.6(17) . . ?
C4 C3 C2 129.15(18) . . ?
C4 C3 H3 114.4(17) . . ?
N2 C4 C3 124.55(18) . . ?
N2 C4 C5 119.93(19) . . ?
C3 C4 C5 115.53(18) . . ?
C4 C5 H5A 109.5 . . ?
C4 C5 H5B 109.5 . . ?
C4 C5 H5C 109.5 . . ?
H5A C5 H5B 109.5 . . ?
H5A C5 H5C 109.5 . . ?
H5B C5 H5C 109.5 . . ?
C7 C6 N1 119.75(18) . . ?
C7 C6 C11 120.70(19) . . ?
C11 C6 N1 119.51(17) . . ?
C6 C7 C13 121.41(19) . . ?
C8 C7 C6 118.6(2) . . ?
C8 C7 C13 120.0(2) . . ?
C7 C8 H8 119.3 . . ?
C9 C8 C7 121.4(2) . . ?
C9 C8 H8 119.3 . . ?
C8 C9 H9 120.2 . . ?
C8 C9 C10 119.5(2) . . ?
C10 C9 H9 120.2 . . ?
C9 C10 H10 119.3 . . ?
C9 C10 C11 121.4(2) . . ?
C11 C10 H10 119.3 . . ?
C6 C11 C16 122.42(18) . . ?
C10 C11 C6 118.39(19) . . ?
C10 C11 C16 119.14(19) . . ?
H12A C12 H12B 109.5 . . ?
H12A C12 H12C 109.5 . . ?
H12B C12 H12C 109.5 . . ?
C13 C12 H12A 109.5 . . ?
C13 C12 H12B 109.5 . . ?
C13 C12 H12C 109.5 . . ?
C7 C13 H13 107.2 . . ?
C7 C13 C14 112.6(2) . . ?
C12 C13 C7 110.9(2) . . ?
C12 C13 H13 107.2 . . ?
C12 C13 C14 111.5(3) . . ?
C14 C13 H13 107.2 . . ?
C13 C14 H14A 109.5 . . ?
C13 C14 H14B 109.5 . . ?
C13 C14 H14C 109.5 . . ?
H14A C14 H14B 109.5 . . ?
H14A C14 H14C 109.5 . . ?
H14B C14 H14C 109.5 . . ?
H15A C15 H15B 109.5 . . ?
H15A C15 H15C 109.5 . . ?
H15B C15 H15C 109.5 . . ?
C16 C15 H15A 109.5 . . ?
C16 C15 H15B 109.5 . . ?
C16 C15 H15C 109.5 . . ?
C11 C16 C15 112.5(2) . . ?
C11 C16 H16 108.4 . . ?
C11 C16 C17 110.01(19) . . ?
C15 C16 H16 108.4 . . ?
C17 C16 C15 109.0(2) . . ?
C17 C16 H16 108.4 . . ?
C16 C17 H17A 109.5 . . ?
C16 C17 H17B 109.5 . . ?
C16 C17 H17C 109.5 . . ?
H17A C17 H17B 109.5 . . ?
H17A C17 H17C 109.5 . . ?
H17B C17 H17C 109.5 . . ?
C19 C18 N2 120.95(19) . . ?
C19 C18 C23 120.6(2) . . ?
C23 C18 N2 118.4(2) . . ?
C18 C19 C20 118.5(2) . . ?
C18 C19 C25 122.5(2) . . ?
C20 C19 C25 119.0(2) . . ?
C19 C20 H20 119.4 . . ?
C21 C20 C19 121.2(2) . . ?
C21 C20 H20 119.4 . . ?
C20 C21 H21 120.2 . . ?
C20 C21 C22 119.7(2) . . ?
C22 C21 H21 120.2 . . ?
C21 C22 H22 119.3 . . ?
C21 C22 C23 121.5(2) . . ?
C23 C22 H22 119.3 . . ?
C18 C23 C28 121.91(19) . . ?
C22 C23 C18 118.3(2) . . ?
C22 C23 C28 119.7(2) . . ?
H24A C24 H24B 109.5 . . ?
H24A C24 H24C 109.5 . . ?
H24B C24 H24C 109.5 . . ?
C25 C24 H24A 109.5 . . ?
C25 C24 H24B 109.5 . . ?
C25 C24 H24C 109.5 . . ?
C19 C25 C24 111.8(3) . . ?
C19 C25 H25 107.3 . . ?
C19 C25 C26 111.0(3) . . ?
C24 C25 H25 107.3 . . ?
C26 C25 C24 111.8(3) . . ?
C26 C25 H25 107.3 . . ?
C25 C26 H26A 109.5 . . ?
C25 C26 H26B 109.5 . . ?
C25 C26 H26C 109.5 . . ?
H26A C26 H26B 109.5 . . ?
H26A C26 H26C 109.5 . . ?
H26B C26 H26C 109.5 . . ?
H27A C27 H27B 109.5 . . ?
H27A C27 H27C 109.5 . . ?
H27B C27 H27C 109.5 . . ?
C28 C27 H27A 109.5 . . ?
C28 C27 H27B 109.5 . . ?
C28 C27 H27C 109.5 . . ?
C23 C28 H28 106.9 . . ?
C23 C28 C29 112.2(2) . . ?
C27 C28 C23 113.5(3) . . ?
C27 C28 H28 106.9 . . ?
C27 C28 C29 110.0(3) . . ?
C29 C28 H28 106.9 . . ?
C28 C29 H29A 109.5 . . ?
C28 C29 H29B 109.5 . . ?
C28 C29 H29C 109.5 . . ?
H29A C29 H29B 109.5 . . ?
H29A C29 H29C 109.5 . . ?
H29B C29 H29C 109.5 . . ?
C31 C30 Sn1 120.71(16) . . ?
C31 C30 C35 117.3(2) . . ?
C35 C30 Sn1 121.93(17) . . ?
C30 C31 H31 119.2 . . ?
C30 C31 C32 121.6(2) . . ?
C32 C31 H31 119.2 . . ?
C31 C32 H32 120.2 . . ?
C33 C32 C31 119.6(3) . . ?
C33 C32 H32 120.2 . . ?
C32 C33 H33 119.9 . . ?
C34 C33 C32 120.1(2) . . ?
C34 C33 H33 119.9 . . ?
C33 C34 H34 119.9 . . ?
C33 C34 C35 120.3(2) . . ?
C35 C34 H34 119.9 . . ?
C30 C35 C34 121.1(2) . . ?
C30 C35 H35 119.4 . . ?
C34 C35 H35 119.4 . . ?
C37 C36 Sn1 119.96(15) . . ?
C37 C36 C41 117.2(2) . . ?
C41 C36 Sn1 122.73(17) . . ?
C36 C37 H37 119.1 . . ?
C38 C37 C36 121.8(2) . . ?
C38 C37 H37 119.1 . . ?
C37 C38 H38 120.1 . . ?
C39 C38 C37 119.9(3) . . ?
C39 C38 H38 120.1 . . ?
C38 C39 H39 120.2 . . ?
C40 C39 C38 119.6(2) . . ?
C40 C39 H39 120.2 . . ?
C39 C40 H40 119.8 . . ?
C39 C40 C41 120.4(2) . . ?
C41 C40 H40 119.8 . . ?
C36 C41 H41 119.5 . . ?
C40 C41 C36 121.1(2) . . ?
C40 C41 H41 119.5 . . ?
C43 C42 Sn1 121.27(19) . . ?
C47 C42 Sn1 120.97(18) . . ?
C47 C42 C43 117.4(2) . . ?
C42 C43 H43 119.4 . . ?
C44 C43 C42 121.2(3) . . ?
C44 C43 H43 119.4 . . ?
C43 C44 H44 119.8 . . ?
C45 C44 C43 120.4(3) . . ?
C45 C44 H44 119.8 . . ?
C44 C45 H45 120.2 . . ?
C44 C45 C46 119.7(3) . . ?
C46 C45 H45 120.2 . . ?
C45 C46 H46 119.9 . . ?
C45 C46 C47 120.3(3) . . ?
C47 C46 H46 119.9 . . ?
C42 C47 C46 121.1(3) . . ?
C42 C47 H47 119.5 . . ?
C46 C47 H47 119.5 . . ?
O1 C48 H48A 110.8 . . ?
O1 C48 H48B 110.8 . . ?
O1 C48 H48C 110.7 . . ?
O1 C48 H48D 110.7 . . ?
O1 C48 C49 104.9(3) . . ?
O1 C48 C49A 105.3(6) . . ?
H48A C48 H48B 108.8 . . ?
H48C C48 H48D 108.8 . . ?
C49 C48 H48A 110.8 . . ?
C49 C48 H48B 110.8 . . ?
C49A C48 H48C 110.7 . . ?
C49A C48 H48D 110.7 . . ?
O1 C51 H51A 110.6 . . ?
O1 C51 H51B 110.6 . . ?
O1 C51 H51C 111.1 . . ?
O1 C51 H51D 111.1 . . ?
O1 C51 C50 105.8(3) . . ?
O1 C51 C50A 103.2(4) . . ?
H51A C51 H51B 108.7 . . ?
H51C C51 H51D 109.1 . . ?
C50 C51 H51A 110.6 . . ?
C50 C51 H51B 110.6 . . ?
C50A C51 H51C 111.1 . . ?
C50A C51 H51D 111.1 . . ?
C48 C49 H49A 110.9 . . ?
C48 C49 H49B 110.9 . . ?
H49A C49 H49B 108.9 . . ?
C50 C49 C48 104.3(4) . . ?
C50 C49 H49A 110.9 . . ?
C50 C49 H49B 110.9 . . ?
C51 C50 H50A 111.2 . . ?
C51 C50 H50B 111.2 . . ?
C49 C50 C51 102.8(4) . . ?
C49 C50 H50A 111.2 . . ?
C49 C50 H50B 111.2 . . ?
H50A C50 H50B 109.1 . . ?
C48 C49A H49C 112.1 . . ?
C48 C49A H49D 112.1 . . ?
C48 C49A C50A 98.5(8) . . ?
H49C C49A H49D 109.7 . . ?
C50A C49A H49C 112.1 . . ?
C50A C49A H49D 112.1 . . ?
C51 C50A C49A 97.9(7) . . ?
C51 C50A H50C 112.2 . . ?
C51 C50A H50D 112.2 . . ?
C49A C50A H50C 112.2 . . ?
C49A C50A H50D 112.2 . . ?
H50C C50A H50D 109.8 . . ?

loop_
_geom_bond_atom_site_label_1
_geom_bond_atom_site_label_2
_geom_bond_distance
_geom_bond_site_symmetry_2
_geom_bond_publ_flag
Sn1 Mg1 2.8340(6) . ?
Sn1 C30 2.184(2) . ?
Sn1 C36 2.176(2) . ?
Sn1 C42 2.183(2) . ?
Mg1 O1 2.0513(15) . ?
Mg1 N1 2.0485(17) . ?
Mg1 N2 2.0449(18) . ?
O1 C48 1.464(2) . ?
O1 C51 1.458(3) . ?
N1 C2 1.325(3) . ?
N1 C6 1.438(3) . ?
N2 C4 1.333(3) . ?
N2 C18 1.439(3) . ?
C1 H1A 0.9600 . ?
C1 H1B 0.9600 . ?
C1 H1C 0.9600 . ?
C1 C2 1.515(3) . ?
C2 C3 1.410(3) . ?
C3 H3 0.93(3) . ?
C3 C4 1.403(3) . ?
C4 C5 1.514(3) . ?
C5 H5A 0.9600 . ?
C5 H5B 0.9600 . ?
C5 H5C 0.9600 . ?
C6 C7 1.407(3) . ?
C6 C11 1.407(3) . ?
C7 C8 1.394(3) . ?
C7 C13 1.515(3) . ?
C8 H8 0.9300 . ?
C8 C9 1.381(4) . ?
C9 H9 0.9300 . ?
C9 C10 1.384(4) . ?
C10 H10 0.9300 . ?
C10 C11 1.394(3) . ?
C11 C16 1.519(3) . ?
C12 H12A 0.9600 . ?
C12 H12B 0.9600 . ?
C12 H12C 0.9600 . ?
C12 C13 1.515(4) . ?
C13 H13 0.9800 . ?
C13 C14 1.524(4) . ?
C14 H14A 0.9600 . ?
C14 H14B 0.9600 . ?
C14 H14C 0.9600 . ?
C15 H15A 0.9600 . ?
C15 H15B 0.9600 . ?
C15 H15C 0.9600 . ?
C15 C16 1.530(3) . ?
C16 H16 0.9800 . ?
C16 C17 1.524(3) . ?
C17 H17A 0.9600 . ?
C17 H17B 0.9600 . ?
C17 H17C 0.9600 . ?
C18 C19 1.400(3) . ?
C18 C23 1.413(3) . ?
C19 C20 1.402(3) . ?
C19 C25 1.509(4) . ?
C20 H20 0.9300 . ?
C20 C21 1.374(4) . ?
C21 H21 0.9300 . ?
C21 C22 1.384(4) . ?
C22 H22 0.9300 . ?
C22 C23 1.389(3) . ?
C23 C28 1.522(4) . ?
C24 H24A 0.9600 . ?
C24 H24B 0.9600 . ?
C24 H24C 0.9600 . ?
C24 C25 1.536(5) . ?
C25 H25 0.9800 . ?
C25 C26 1.519(5) . ?
C26 H26A 0.9600 . ?
C26 H26B 0.9600 . ?
C26 H26C 0.9600 . ?
C27 H27A 0.9600 . ?
C27 H27B 0.9600 . ?
C27 H27C 0.9600 . ?
C27 C28 1.505(5) . ?
C28 H28 0.9800 . ?
C28 C29 1.527(4) . ?
C29 H29A 0.9600 . ?
C29 H29B 0.9600 . ?
C29 H29C 0.9600 . ?
C30 C31 1.388(3) . ?
C30 C35 1.392(3) . ?
C31 H31 0.9300 . ?
C31 C32 1.399(4) . ?
C32 H32 0.9300 . ?
C32 C33 1.373(4) . ?
C33 H33 0.9300 . ?
C33 C34 1.368(4) . ?
C34 H34 0.9300 . ?
C34 C35 1.395(3) . ?
C35 H35 0.9300 . ?
C36 C37 1.397(3) . ?
C36 C41 1.399(3) . ?
C37 H37 0.9300 . ?
C37 C38 1.388(4) . ?
C38 H38 0.9300 . ?
C38 C39 1.381(4) . ?
C39 H39 0.9300 . ?
C39 C40 1.380(4) . ?
C40 H40 0.9300 . ?
C40 C41 1.390(4) . ?
C41 H41 0.9300 . ?
C42 C43 1.398(4) . ?
C42 C47 1.393(4) . ?
C43 H43 0.9300 . ?
C43 C44 1.395(4) . ?
C44 H44 0.9300 . ?
C44 C45 1.370(6) . ?
C45 H45 0.9300 . ?
C45 C46 1.379(6) . ?
C46 H46 0.9300 . ?
C46 C47 1.398(4) . ?
C47 H47 0.9300 . ?
C48 H48A 0.9700 . ?
C48 H48B 0.9700 . ?
C48 H48C 0.9700 . ?
C48 H48D 0.9700 . ?
C48 C49 1.515(7) . ?
C48 C49A 1.483(14) . ?
C51 H51A 0.9700 . ?
C51 H51B 0.9700 . ?
C51 H51C 0.9700 . ?
C51 H51D 0.9700 . ?
C51 C50 1.503(5) . ?
C51 C50A 1.554(9) . ?
C49 H49A 0.9700 . ?
C49 H49B 0.9700 . ?
C49 C50 1.490(9) . ?
C50 H50A 0.9700 . ?
C50 H50B 0.9700 . ?
C49A H49C 0.9700 . ?
C49A H49D 0.9700 . ?
C49A C50A 1.588(16) . ?
C50A H50C 0.9700 . ?
C50A H50D 0.9700 . ?

loop_
_geom_torsion_atom_site_label_1
_geom_torsion_atom_site_label_2
_geom_torsion_atom_site_label_3
_geom_torsion_atom_site_label_4
_geom_torsion
_geom_torsion_site_symmetry_1
_geom_torsion_site_symmetry_2
_geom_torsion_site_symmetry_3
_geom_torsion_site_symmetry_4
_geom_torsion_publ_flag
Sn1 C30 C31 C32 -176.2(2) . . . . ?
Sn1 C30 C35 C34 176.85(18) . . . . ?
Sn1 C36 C37 C38 173.56(18) . . . . ?
Sn1 C36 C41 C40 -174.04(17) . . . . ?
Sn1 C42 C43 C44 -172.17(19) . . . . ?
Sn1 C42 C47 C46 172.5(2) . . . . ?
Mg1 O1 C48 C49 162.2(3) . . . . ?
Mg1 O1 C48 C49A -172.8(5) . . . . ?
Mg1 O1 C51 C50 175.4(4) . . . . ?
Mg1 O1 C51 C50A -153.9(4) . . . . ?
Mg1 N1 C2 C1 -169.73(15) . . . . ?
Mg1 N1 C2 C3 11.5(2) . . . . ?
Mg1 N1 C6 C7 73.8(2) . . . . ?
Mg1 N1 C6 C11 -103.67(18) . . . . ?
Mg1 N2 C4 C3 -19.1(3) . . . . ?
Mg1 N2 C4 C5 161.51(17) . . . . ?
Mg1 N2 C18 C19 -79.5(2) . . . . ?
Mg1 N2 C18 C23 98.6(2) . . . . ?
O1 C48 C49 C50 27.6(6) . . . . ?
O1 C48 C49A C50A -41.6(8) . . . . ?
O1 C51 C50 C49 31.7(6) . . . . ?
O1 C51 C50A C49A -39.9(8) . . . . ?
N1 C2 C3 C4 17.6(3) . . . . ?
N1 C6 C7 C8 -179.53(19) . . . . ?
N1 C6 C7 C13 2.9(3) . . . . ?
N1 C6 C11 C10 179.66(18) . . . . ?
N1 C6 C11 C16 1.9(3) . . . . ?
N2 C18 C19 C20 -178.4(2) . . . . ?
N2 C18 C19 C25 2.8(3) . . . . ?
N2 C18 C23 C22 176.8(2) . . . . ?
N2 C18 C23 C28 -5.2(3) . . . . ?
C1 C2 C3 C4 -161.3(2) . . . . ?
C2 N1 C6 C7 -105.5(2) . . . . ?
C2 N1 C6 C11 77.0(2) . . . . ?
C2 C3 C4 N2 -12.9(4) . . . . ?
C2 C3 C4 C5 166.5(2) . . . . ?
C4 N2 C18 C19 94.9(2) . . . . ?
C4 N2 C18 C23 -87.0(2) . . . . ?
C6 N1 C2 C1 9.7(3) . . . . ?
C6 N1 C2 C3 -169.11(18) . . . . ?
C6 C7 C8 C9 0.2(4) . . . . ?
C6 C7 C13 C12 98.5(4) . . . . ?
C6 C7 C13 C14 -135.8(3) . . . . ?
C6 C11 C16 C15 -129.0(2) . . . . ?
C6 C11 C16 C17 109.3(2) . . . . ?
C7 C6 C11 C10 2.2(3) . . . . ?
C7 C6 C11 C16 -175.52(19) . . . . ?
C7 C8 C9 C10 1.4(4) . . . . ?
C8 C7 C13 C12 -79.1(4) . . . . ?
C8 C7 C13 C14 46.7(3) . . . . ?
C8 C9 C10 C11 -1.3(4) . . . . ?
C9 C10 C11 C6 -0.5(3) . . . . ?
C9 C10 C11 C16 177.3(2) . . . . ?
C10 C11 C16 C15 53.3(3) . . . . ?
C10 C11 C16 C17 -68.4(3) . . . . ?
C11 C6 C7 C8 -2.1(3) . . . . ?
C11 C6 C7 C13 -179.66(19) . . . . ?
C13 C7 C8 C9 177.9(2) . . . . ?
C18 N2 C4 C3 166.0(2) . . . . ?
C18 N2 C4 C5 -13.3(3) . . . . ?
C18 C19 C20 C21 0.5(4) . . . . ?
C18 C19 C25 C24 -123.7(3) . . . . ?
C18 C19 C25 C26 110.7(3) . . . . ?
C18 C23 C28 C27 90.8(3) . . . . ?
C18 C23 C28 C29 -143.7(3) . . . . ?
C19 C18 C23 C22 -5.1(3) . . . . ?
C19 C18 C23 C28 172.8(2) . . . . ?
C19 C20 C21 C22 -3.0(4) . . . . ?
C20 C19 C25 C24 57.5(4) . . . . ?
C20 C19 C25 C26 -68.1(3) . . . . ?
C20 C21 C22 C23 1.4(4) . . . . ?
C21 C22 C23 C18 2.6(4) . . . . ?
C21 C22 C23 C28 -175.3(2) . . . . ?
C22 C23 C28 C27 -91.3(3) . . . . ?
C22 C23 C28 C29 34.2(4) . . . . ?
C23 C18 C19 C20 3.6(3) . . . . ?
C23 C18 C19 C25 -175.2(2) . . . . ?
C25 C19 C20 C21 179.3(2) . . . . ?
C30 C31 C32 C33 -0.8(5) . . . . ?
C31 C30 C35 C34 -0.2(4) . . . . ?
C31 C32 C33 C34 0.1(5) . . . . ?
C32 C33 C34 C35 0.6(4) . . . . ?
C33 C34 C35 C30 -0.5(4) . . . . ?
C35 C30 C31 C32 0.8(4) . . . . ?
C36 C37 C38 C39 0.7(4) . . . . ?
C37 C36 C41 C40 1.5(3) . . . . ?
C37 C38 C39 C40 1.5(4) . . . . ?
C38 C39 C40 C41 -2.0(4) . . . . ?
C39 C40 C41 C36 0.5(4) . . . . ?
C41 C36 C37 C38 -2.1(3) . . . . ?
C42 C43 C44 C45 -0.2(4) . . . . ?
C43 C42 C47 C46 -0.4(3) . . . . ?
C43 C44 C45 C46 -0.7(4) . . . . ?
C44 C45 C46 C47 1.0(5) . . . . ?
C45 C46 C47 C42 -0.5(4) . . . . ?
C47 C42 C43 C44 0.7(3) . . . . ?
C48 O1 C51 C50 -14.9(4) . . . . ?
C48 O1 C51 C50A 15.8(5) . . . . ?
C48 C49 C50 C51 -36.2(7) . . . . ?
C48 C49A C50A C51 49.3(9) . . . . ?
C51 O1 C48 C49 -7.8(4) . . . . ?
C51 O1 C48 C49A 17.2(6) . . . . ?
